data_7018184
loop_
_publ_author_name
'Lamouchi, Meriem'
'Jeanneau, Erwann'
'Pillonnet, Anne'
'Brioude, Arnaud'
'Martini, Matteo'
'St\'ephan, Olivier'
'Meganem, Faouzi'
'Novitchi, Ghenadie'
'Luneau, Dominique'
'Desroches, C\'edric'

_publ_section_title
;
 Tetranuclear manganese(ii) complexes of sulfonylcalix[4]arene
 macrocycles: synthesis, structure, spectroscopic and magnetic properties.
;
_journal_issue 9
_journal_name_full 'Dalton transactions (Cambridge, England : 2003)'
_journal_page_first 2707
_journal_page_last 2713
_journal_paper_doi 10.1039/c2dt11786j
_journal_volume 41
_journal_year 2012
_chemical_formula_moiety
;
C82 H97 K Mn4 O27 S8, C0.61 H2.46 O0.61, 2.92(C H4 O)
;
_chemical_formula_sum 'C85.53 H111.12 K Mn4 O30.53 S8'
_chemical_formula_weight 2143.13
_space_group_IT_number 13
_symmetry_cell_setting monoclinic
_symmetry_space_group_name_Hall '-P 2yc'
_symmetry_space_group_name_H-M 'P 1 2/c 1'
_atom_sites_solution_hydrogens difmap
_atom_sites_solution_primary direct
_cell_angle_alpha 90
_cell_angle_beta 105.222(3)
_cell_angle_gamma 90
_cell_formula_units_Z 2
_cell_length_a 12.2087(4)
_cell_length_b 18.8106(5)
_cell_length_c 22.2153(7)
_cell_measurement_reflns_used 67367
_cell_measurement_temperature 100
_cell_measurement_theta_max 29.9878
_cell_measurement_theta_min 3.3770
_cell_volume 4922.8(3)
_computing_cell_refinement
;
CrysAlisPro, Agilent Technologies,
Version 1.171.35.11 (release 16-05-2011 CrysAlis171 .NET)
(compiled May 16 2011,17:55:39)
;
_computing_data_collection
;
CrysAlisPro, Agilent Technologies,
Version 1.171.35.11 (release 16-05-2011 CrysAlis171 .NET)
(compiled May 16 2011,17:55:39)
;
_computing_data_reduction
;
CrysAlisPro, Agilent Technologies,
Version 1.171.35.11 (release 16-05-2011 CrysAlis171 .NET)
(compiled May 16 2011,17:55:39)
;
_computing_molecular_graphics 'CAMERON (Watkin et al., 1996)'
_computing_publication_material 'CRYSTALS (Betteridge et al., 2003)'
_computing_structure_refinement 'CRYSTALS (Betteridge et al., 2003)'
_computing_structure_solution 'SIR97 (Altomare et al., 1999)'
_diffrn_ambient_temperature 100
_diffrn_detector_area_resol_mean 10.4685
_diffrn_measured_fraction_theta_full 0.995
_diffrn_measured_fraction_theta_max 0.935
_diffrn_measurement_device_type 'Xcalibur, Atlas, Gemini ultra'
_diffrn_measurement_method \w
_diffrn_radiation_monochromator graphite
_diffrn_radiation_source 'Enhance (Mo) X-ray Source'
_diffrn_radiation_type 'Mo K\a'
_diffrn_radiation_wavelength 0.7107
_diffrn_reflns_av_R_equivalents 0.059
_diffrn_reflns_limit_h_max 16
_diffrn_reflns_limit_h_min -16
_diffrn_reflns_limit_k_max 26
_diffrn_reflns_limit_k_min 0
_diffrn_reflns_limit_l_max 30
_diffrn_reflns_limit_l_min 0
_diffrn_reflns_number 263202
_diffrn_reflns_theta_full 26.758
_diffrn_reflns_theta_max 30.065
_diffrn_reflns_theta_min 3.385
_diffrn_standards_number 0
_exptl_absorpt_coefficient_mu 0.789
_exptl_absorpt_correction_T_max 0.834
_exptl_absorpt_correction_T_min 0.708
_exptl_absorpt_correction_type analytical
_exptl_absorpt_process_details
;
CrysAlisPro, Agilent Technologies,
Version 1.171.35.11 (release 16-05-2011 CrysAlis171 .NET)
(compiled May 16 2011,17:55:39)
Analytical numeric absorption correction using a multifaceted crystal
model based on expressions derived by R.C. Clark & J.S. Reid.
(Clark, R. C. & Reid, J. S. (1995). Acta Cryst. A51, 887-897)
;
_exptl_crystal_colour colorless
_exptl_crystal_density_diffrn 1.446
_exptl_crystal_density_method 'not measured'
_exptl_crystal_description block
_exptl_crystal_F_000 2231.6
_exptl_crystal_size_max 0.261
_exptl_crystal_size_mid 0.239
_exptl_crystal_size_min 0.134
_refine_diff_density_max 1.49
_refine_diff_density_min -1.31
_refine_ls_extinction_coef 129(8)
_refine_ls_extinction_method 'Larson (1970), Equation 22'
_refine_ls_goodness_of_fit_ref 1.0487
_refine_ls_hydrogen_treatment constr
_refine_ls_matrix_type full
_refine_ls_number_parameters 714
_refine_ls_number_reflns 13519
_refine_ls_number_restraints 556
_refine_ls_R_factor_all 0.0757
_refine_ls_R_factor_gt 0.0616
_refine_ls_shift/su_max 0.0148131
_refine_ls_shift/su_mean 0.0000689
_refine_ls_structure_factor_coef Fsqd
_refine_ls_weighting_details
;
Method, part 1, Chebychev polynomial, (Watkin, 1994, Prince, 1982)
[weight] = 1.0/[A~0~*T~0~(x)+A~1~*T~1~(x) ... +A~n-1~]*T~n-1~(x)]
where A~i~ are the Chebychev coefficients listed below and x= Fcalc/Fmax
Method = Robust Weighting (Prince, 1982)
W = [weight] * [1-(deltaF/6*sigmaF)^2^]^2^
A~i~ are:
0.140E+04 0.211E+04 0.111E+04 270.
;
_refine_ls_weighting_scheme calc
_refine_ls_wR_factor_all 0.1197
_refine_ls_wR_factor_gt 0.1016
_refine_ls_wR_factor_ref 0.1197
_reflns_limit_h_max 16
_reflns_limit_h_min -16
_reflns_limit_k_max 26
_reflns_limit_k_min 0
_reflns_limit_l_max 30
_reflns_limit_l_min 0
_reflns_number_gt 11032
_reflns_number_total 13520
_reflns_threshold_expression I>2.0\s(I)
_oxford_diffrn_Wilson_B_factor 1.46
_oxford_diffrn_Wilson_scale 0.17
_oxford_refine_ls_r_factor_ref 0.0757
_oxford_refine_ls_scale 2.432(14)
_oxford_reflns_number_all 13519
_oxford_reflns_threshold_expression_ref I>-10.0\s(I)
_cod_data_source_file c2dt11786j.txt
_cod_data_source_block KOH
_cod_depositor_comments
;
The following automatic conversions were performed:

'_atom_sites_solution_primary' value 'Direct' changed to 'direct'
according to /home/saulius/struct/CIF-dictionaries/cif_core.dic
dictionary named 'cif_core.dic' version 2.4.1 from 2010-06-29.

Automatic conversion script
Id: cif_fix_values 1715 2011-07-08 13:25:40Z adriana 
;
_cod_original_sg_symbol_H-M 'P 2/c '
_cod_database_code 7018184

loop_
_symmetry_equiv_pos_as_xyz
x,y,z
-x,-y,-z
x,-y,z+1/2
-x,y,-z+1/2

loop_
_atom_site_label
_atom_site_type_symbol
_atom_site_fract_x
_atom_site_fract_y
_atom_site_fract_z
_atom_site_U_iso_or_equiv
_atom_site_occupancy
_atom_site_adp_type
_atom_site_refinement_flags_posn
_atom_site_refinement_flags_adp
_atom_site_disorder_assembly
_atom_site_disorder_group
Mn1 Mn 0.00121(4) 0.24963(2) 0.34814(2) 0.0139 1.0000 Uani . . . .
O2 O -0.00194(18) 0.18231(11) 0.42561(9) 0.0177 1.0000 Uani . . . .
S3 S 0.00181(6) 0.10531(4) 0.42670(3) 0.0153 1.0000 Uani . . . .
O4 O -0.00805(19) 0.07265(11) 0.48326(10) 0.0198 1.0000 Uani . . . .
C5 C -0.1066(2) 0.07046(15) 0.36468(13) 0.0184 1.0000 Uani . . . .
C6 C -0.1658(2) 0.11124(15) 0.31170(13) 0.0158 1.0000 Uani . . . .
O7 O -0.14541(18) 0.17821(11) 0.30428(10) 0.0199 1.0000 Uani . . . .
Mn8 Mn -0.18651(4) 0.25016(2) 0.22322(2) 0.0148 1.0000 Uani . . . .
O9 O -0.15086(18) 0.32040(10) 0.15058(10) 0.0170 1.0000 Uani . . . .
C10 C -0.1628(2) 0.38931(15) 0.14228(12) 0.0143 1.0000 Uani . . . .
C11 C -0.0998(2) 0.42998(15) 0.10888(13) 0.0172 1.0000 Uani . . . .
S12 S 0.00070(6) 0.39380(4) 0.07318(3) 0.0156 1.0000 Uani . . . .
O13 O -0.00613(19) 0.31693(11) 0.07264(10) 0.0187 1.0000 Uani . . . .
O14 O -0.0149(2) 0.42724(12) 0.01328(10) 0.0216 1.0000 Uani . . . .
C15 C 0.1322(2) 0.42159(15) 0.12134(14) 0.0171 1.0000 Uani . . . .
C16 C 0.1767(2) 0.38847(15) 0.18020(14) 0.0172 1.0000 Uani . . . .
O17 O 0.13200(17) 0.33280(11) 0.19896(10) 0.0170 1.0000 Uani . . . .
C18 C 0.2747(2) 0.42308(15) 0.21669(14) 0.0182 1.0000 Uani . . . .
S19 S 0.33455(6) 0.39738(4) 0.29418(3) 0.0171 1.0000 Uani . . . .
C20 C 0.2406(2) 0.43096(16) 0.33537(14) 0.0192 1.0000 Uani . . . .
C21 C 0.2525(4) 0.5038(4) 0.3455(3) 0.0216 0.6009 Uani . U 1 1
C22 C 0.2413(6) 0.5064(5) 0.3374(5) 0.0281 0.3991 Uani . U 1 2
C23 C 0.1881(5) 0.5427(4) 0.3766(3) 0.0218 0.6009 Uani . U 1 1
C24 C 0.1705(7) 0.5433(6) 0.3645(5) 0.0284 0.3991 Uani . U 1 2
C25 C 0.1101(4) 0.5049(4) 0.3980(4) 0.0215 0.6009 Uani . U 1 1
C26 C 0.1081(6) 0.5015(6) 0.3973(6) 0.0280 0.3991 Uani . U 1 2
H251 H 0.0707 0.5263 0.4234 0.0177 0.6009 Uiso R . 1 1
H261 H 0.0584 0.5260 0.4149 0.0170 0.3991 Uiso R . 1 2
C27 C 0.2064(5) 0.6220(3) 0.3881(3) 0.0350 0.6009 Uani . U 1 1
C28 C 0.1626(7) 0.6263(5) 0.3620(4) 0.0283 0.3991 Uani . U 1 2
C29 C 0.1389(5) 0.6543(4) 0.4222(4) 0.0548 0.3991 Uani . . 1 2
C30 C 0.1030(4) 0.6583(4) 0.4003(4) 0.0622 0.6009 Uani . . 1 1
H302 H 0.1132 0.7088 0.4019 0.0869 0.6009 Uiso R . 1 1
H291 H 0.1203 0.7039 0.4171 0.0830 0.3991 Uiso R . 1 2
H301 H 0.0901 0.6421 0.4388 0.0870 0.6009 Uiso R . 1 1
H293 H 0.0761 0.6288 0.4304 0.0830 0.3991 Uiso R . 1 2
H303 H 0.0372 0.6474 0.3672 0.0870 0.6009 Uiso R . 1 1
H292 H 0.2061 0.6479 0.4564 0.0831 0.3991 Uiso R . 1 2
C31 C 0.2690(4) 0.6590(4) 0.3558(4) 0.0354 0.3991 Uani . U 1 2
C32 C 0.2247(4) 0.6583(3) 0.3290(3) 0.0544 0.6009 Uani . . 1 1
H322 H 0.2303 0.7088 0.3360 0.0908 0.6009 Uiso R . 1 1
H313 H 0.2782 0.7052 0.3751 0.0818 0.3991 Uiso R . 1 2
H323 H 0.2934 0.6419 0.3204 0.0910 0.6009 Uiso R . 1 1
H312 H 0.2652 0.6636 0.3121 0.0821 0.3991 Uiso R . 1 2
H321 H 0.1618 0.6489 0.2936 0.0907 0.6009 Uiso R . 1 1
H311 H 0.3330 0.6303 0.3759 0.0821 0.3991 Uiso R . 1 2
C33 C 0.3133(4) 0.6336(3) 0.4417(4) 0.0816 0.6009 Uani . . 1 1
H332 H 0.3345 0.6831 0.4417 0.1100 0.6009 Uiso R . 1 1
H331 H 0.2941 0.6224 0.4800 0.1099 0.6009 Uiso R . 1 1
H333 H 0.3747 0.6038 0.4371 0.1099 0.6009 Uiso R . 1 1
C34 C 0.0631(5) 0.6466(4) 0.3062(4) 0.0951 0.3991 Uani . . 1 2
H343 H 0.0425 0.6956 0.3094 0.1320 0.3991 Uiso R . 1 2
H341 H -0.0004 0.6162 0.3054 0.1320 0.3991 Uiso R . 1 2
H342 H 0.0880 0.6397 0.2691 0.1320 0.3991 Uiso R . 1 2
H211 H 0.3098 0.5280 0.3325 0.0258 0.6009 Uiso R . 1 1
H221 H 0.2903 0.5305 0.3185 0.0251 0.3991 Uiso R . 1 2
O35 O 0.33773(17) 0.31996(11) 0.29758(10) 0.0182 1.0000 Uani . . . .
O36 O 0.44187(18) 0.43262(12) 0.31674(11) 0.0226 1.0000 Uani . . . .
C37 C 0.3236(2) 0.48292(15) 0.19665(15) 0.0201 1.0000 Uani . . . .
C38 C 0.2778(2) 0.51320(16) 0.13836(15) 0.0214 1.0000 Uani . . . .
C39 C 0.1802(2) 0.48093(16) 0.10115(15) 0.0213 1.0000 Uani . . . .
H391 H 0.1475 0.4988 0.0632 0.0257 1.0000 Uiso R . . .
C40 C 0.3253(3) 0.57997(17) 0.11527(17) 0.0278 1.0000 Uani . . . .
C41 C 0.3529(3) 0.5640(2) 0.05334(19) 0.0450 1.0000 Uani . . . .
H413 H 0.3848 0.6054 0.0403 0.0686 1.0000 Uiso R . . .
H411 H 0.2858 0.5520 0.0227 0.0676 1.0000 Uiso R . . .
H412 H 0.4075 0.5260 0.0585 0.0678 1.0000 Uiso R . . .
C42 C 0.2364(3) 0.63979(17) 0.1065(2) 0.0384 1.0000 Uani . . . .
H422 H 0.2642 0.6819 0.0897 0.0576 1.0000 Uiso R . . .
H423 H 0.1669 0.6244 0.0778 0.0581 1.0000 Uiso R . . .
H421 H 0.2227 0.6504 0.1465 0.0577 1.0000 Uiso R . . .
C43 C 0.4333(3) 0.60585(19) 0.1618(2) 0.0388 1.0000 Uani . . . .
H431 H 0.4631 0.6470 0.1442 0.0581 1.0000 Uiso R . . .
H432 H 0.4910 0.5684 0.1700 0.0580 1.0000 Uiso R . . .
H433 H 0.4186 0.6200 0.2015 0.0577 1.0000 Uiso R . . .
H371 H 0.3887 0.5028 0.2234 0.0251 1.0000 Uiso R . . .
O44 O -0.13343(17) 0.16887(11) 0.16146(9) 0.0171 1.0000 Uani . . . .
C45 C -0.1763(2) 0.11125(15) 0.13159(13) 0.0162 1.0000 Uani . . . .
C46 C -0.1301(2) 0.07629(15) 0.08715(13) 0.0177 1.0000 Uani . . . .
C47 C -0.1775(3) 0.01539(16) 0.05509(14) 0.0206 1.0000 Uani . . . .
C48 C -0.2753(3) -0.01586(16) 0.06380(15) 0.0228 1.0000 Uani . . . .
C49 C -0.3224(2) 0.01608(16) 0.10756(14) 0.0207 1.0000 Uani . . . .
C50 C -0.2753(2) 0.07727(15) 0.14038(13) 0.0182 1.0000 Uani . . . .
S51 S -0.33803(6) 0.10486(4) 0.19877(3) 0.0162 1.0000 Uani . . . .
O52 O -0.33725(17) 0.18238(11) 0.20187(10) 0.0174 1.0000 Uani . . . .
C53 C -0.2506(3) 0.07080(15) 0.26874(14) 0.0189 1.0000 Uani . . . .
C54 C -0.2707(3) -0.00097(17) 0.27743(15) 0.0267 1.0000 Uani . . . .
C55 C -0.2093(3) -0.03919(18) 0.32888(16) 0.0300 1.0000 Uani . . . .
C56 C -0.1280(3) -0.00138(16) 0.37232(15) 0.0253 1.0000 Uani . . . .
H561 H -0.0873 -0.0255 0.4073 0.0307 1.0000 Uiso R . . .
C57 C -0.2323(4) -0.11789(19) 0.3378(2) 0.0457 1.0000 Uani . . . .
C58 C -0.3086(4) -0.1527(3) 0.2827(3) 0.0723 0.6512 Uani . . 2 1
C59 C -0.2382(5) -0.1559(4) 0.2723(4) 0.0888 0.3488 Uani . . 2 2
H583 H -0.2821 -0.1444 0.2463 0.1110 0.6512 Uiso R . 2 1
H591 H -0.2917 -0.1311 0.2397 0.1250 0.3488 Uiso R . 2 2
H592 H -0.2618 -0.2048 0.2736 0.1250 0.3488 Uiso R . 2 2
H593 H -0.1639 -0.1540 0.2649 0.1250 0.3488 Uiso R . 2 2
H582 H -0.3120 -0.2033 0.2887 0.1109 0.6512 Uiso R . 2 1
H581 H -0.3845 -0.1340 0.2746 0.1110 0.6512 Uiso R . 2 1
C60 C -0.1185(4) -0.1593(3) 0.3562(4) 0.0659 0.6512 Uani . . 2 1
C61 C -0.1485(5) -0.1527(4) 0.3839(4) 0.0770 0.3488 Uani . . 2 2
H601 H -0.1327 -0.2082 0.3646 0.0990 0.6512 Uiso R . 2 1
H611 H -0.1651 -0.2028 0.3824 0.1150 0.3488 Uiso R . 2 2
H602 H -0.0703 -0.1379 0.3930 0.0990 0.6512 Uiso R . 2 1
H613 H -0.0750 -0.1451 0.3772 0.1150 0.3488 Uiso R . 2 2
H612 H -0.1495 -0.1342 0.4243 0.1150 0.3488 Uiso R . 2 2
H603 H -0.0824 -0.1572 0.3221 0.0990 0.6512 Uiso R . 2 1
C62 C -0.2828(4) -0.1232(3) 0.3955(3) 0.0702 0.6512 Uani . . 2 1
C63 C -0.3530(5) -0.1240(4) 0.3481(4) 0.0856 0.3488 Uani . . 2 2
H621 H -0.3563 -0.1004 0.3871 0.1090 0.6512 Uiso R . 2 1
H631 H -0.3656 -0.0861 0.3744 0.1170 0.3488 Uiso R . 2 2
H632 H -0.3611 -0.1686 0.3678 0.1170 0.3488 Uiso R . 2 2
H633 H -0.4101 -0.1210 0.3088 0.1170 0.3488 Uiso R . 2 2
H622 H -0.2913 -0.1724 0.4053 0.1089 0.6512 Uiso R . 2 1
H623 H -0.2312 -0.1009 0.4309 0.1090 0.6512 Uiso R . 2 1
H541 H -0.3266 -0.0256 0.2473 0.0325 1.0000 Uiso R . . .
O64 O -0.44746(18) 0.07183(12) 0.18761(10) 0.0218 1.0000 Uani . . . .
H491 H -0.3878 -0.0025 0.1150 0.0266 1.0000 Uiso R . . .
C65 C -0.3223(3) -0.08436(18) 0.02915(17) 0.0286 1.0000 Uani . . . .
C66 C -0.3420(3) -0.07365(19) -0.04126(17) 0.0360 1.0000 Uani . . . .
H661 H -0.3697 -0.1177 -0.0636 0.0547 1.0000 Uiso R . . .
H662 H -0.3965 -0.0367 -0.0553 0.0556 1.0000 Uiso R . . .
H663 H -0.2715 -0.0587 -0.0508 0.0545 1.0000 Uiso R . . .
C67 C -0.2342(3) -0.14388(18) 0.05085(19) 0.0390 1.0000 Uani . . . .
H672 H -0.2604 -0.1875 0.0295 0.0589 1.0000 Uiso R . . .
H673 H -0.1621 -0.1304 0.0435 0.0594 1.0000 Uiso R . . .
H671 H -0.2243 -0.1516 0.0954 0.0585 1.0000 Uiso R . . .
C68 C -0.4339(3) -0.1074(2) 0.0419(2) 0.0459 1.0000 Uani . . . .
H682 H -0.4609 -0.1512 0.0196 0.0689 1.0000 Uiso R . . .
H683 H -0.4918 -0.0720 0.0279 0.0691 1.0000 Uiso R . . .
H681 H -0.4245 -0.1147 0.0858 0.0686 1.0000 Uiso R . . .
H471 H -0.1413 -0.0044 0.0272 0.0257 1.0000 Uiso R . . .
O69 O 0.000000(7) 0.2539(2) 0.250000(7) 0.0270 1.0000 Uani S T . .
H691 H 0.0000 0.2109 0.2500 0.0406 1.0000 Uiso RS . . .
K70 K -0.5000 0.24436(7) 0.2500 0.0506 1.0000 Uani S T . .
O71 O -0.3433(5) 0.2455(4) 0.3417(3) 0.0567 0.5000 Uani . . 3 1
O72 O -0.4055(6) 0.2502(4) 0.3781(3) 0.0773 0.5000 Uani . . 3 2
C73 C -0.3396(4) 0.2866(4) 0.3984(4) 0.0575 0.5000 Uani . . 3 1
C74 C -0.2789(5) 0.2589(4) 0.4044(4) 0.0863 0.5000 Uani . . 3 2
H743 H -0.2536 0.2982 0.3838 0.1220 0.5000 Uiso R . 3 2
H731 H -0.2618 0.2945 0.4209 0.0800 0.5000 Uiso R . 3 1
H741 H -0.2432 0.2157 0.3966 0.1223 0.5000 Uiso R . 3 2
H742 H -0.2605 0.2683 0.4485 0.1220 0.5000 Uiso R . 3 2
H733 H -0.3761 0.2621 0.4258 0.0801 0.5000 Uiso R . 3 1
H732 H -0.3740 0.3322 0.3890 0.0798 0.5000 Uiso R . 3 1
O75 O 0.6375(5) 0.2739(3) 0.0554(3) 0.1807 0.9150 Uani D U . .
C76 C 0.6846(4) 0.2322(4) 0.0139(3) 0.1800 0.9150 Uani D U . .
O77 O 0.000000(10) 0.9730(6) 0.250000(10) 0.1459 0.6140 Uani DS TU . .
C78 C -0.0759(5) 0.9212(5) 0.2049(5) 0.1457 0.3070 Uani D U . .
O79 O 0.4574(6) 0.3109(4) 0.0308(4) 0.1277 0.5433 Uani D U . .
C80 C 0.4439(5) 0.3907(4) 0.0359(4) 0.1278 0.5433 Uani D U . .
H711 H -0.2880 0.2212 0.3409 0.0751 0.5000 Uiso R . 3 1
H721 H -0.4460 0.2477 0.4022 0.1036 0.5000 Uiso R . 3 2
H791 H 0.4406 0.2917 0.0603 0.1588 0.5433 Uiso R . . .
H751 H 0.6963 0.2858 0.0808 0.1762 0.9150 Uiso R . . .
H781 H -0.1297 0.9459 0.1730 0.2146 0.3070 Uiso R . . .
H782 H -0.1146 0.8922 0.2277 0.2146 0.3070 Uiso R . . .
H783 H -0.0296 0.8922 0.1865 0.2146 0.3070 Uiso R . . .
H801 H 0.4631 0.4137 0.0020 0.1632 0.5433 Uiso R . . .
H802 H 0.4923 0.4072 0.0741 0.1632 0.5433 Uiso R . . .
H803 H 0.3672 0.4010 0.0348 0.1632 0.5433 Uiso R . . .
H761 H 0.6262 0.2139 -0.0197 0.2226 0.9150 Uiso R . . .
H762 H 0.7321 0.2629 -0.0021 0.2226 0.9150 Uiso R . . .
H763 H 0.7284 0.1941 0.0358 0.2226 0.9150 Uiso R . . .
H771 H -0.0279 0.9812 0.2792 0.2239 0.3070 Uiso R . . .

loop_
_atom_site_aniso_label
_atom_site_aniso_U_11
_atom_site_aniso_U_22
_atom_site_aniso_U_33
_atom_site_aniso_U_23
_atom_site_aniso_U_13
_atom_site_aniso_U_12
Mn1 0.0162(2) 0.01235(19) 0.01296(19) -0.00011(14) 0.00318(15) -0.00028(14)
O2 0.0250(10) 0.0137(9) 0.0148(9) -0.0005(7) 0.0060(8) -0.0005(8)
S3 0.0194(3) 0.0124(3) 0.0138(3) 0.0010(2) 0.0039(2) -0.0007(2)
O4 0.0267(11) 0.0179(10) 0.0157(10) 0.0029(8) 0.0071(8) -0.0014(8)
C5 0.0228(14) 0.0145(12) 0.0169(13) 0.0015(10) 0.0035(11) -0.0038(10)
C6 0.0169(12) 0.0159(12) 0.0157(12) 0.0007(10) 0.0063(10) -0.0016(10)
O7 0.0246(11) 0.0140(9) 0.0186(10) 0.0038(8) 0.0011(8) -0.0043(8)
Mn8 0.0153(2) 0.0138(2) 0.0149(2) 0.00062(15) 0.00312(15) -0.00020(15)
O9 0.0216(10) 0.0116(9) 0.0188(10) 0.0012(7) 0.0070(8) 0.0013(7)
C10 0.0153(12) 0.0150(12) 0.0119(11) 0.0010(9) 0.0021(9) -0.0002(9)
C11 0.0188(13) 0.0143(12) 0.0180(13) 0.0016(10) 0.0039(10) -0.0003(10)
S12 0.0203(3) 0.0126(3) 0.0143(3) 0.0013(2) 0.0051(2) 0.0000(2)
O13 0.0268(11) 0.0138(9) 0.0162(9) 0.0005(7) 0.0066(8) 0.0006(8)
O14 0.0324(12) 0.0186(10) 0.0147(10) 0.0030(8) 0.0079(9) -0.0006(9)
C15 0.0180(13) 0.0144(12) 0.0200(13) -0.0006(10) 0.0069(11) -0.0002(10)
C16 0.0186(13) 0.0149(12) 0.0192(13) -0.0006(10) 0.0073(10) 0.0011(10)
O17 0.0192(10) 0.0128(9) 0.0193(10) 0.0006(7) 0.0055(8) -0.0030(7)
C18 0.0181(13) 0.0148(12) 0.0227(14) 0.0016(10) 0.0072(11) 0.0010(10)
S19 0.0153(3) 0.0146(3) 0.0212(3) -0.0008(2) 0.0046(3) -0.0006(2)
C20 0.0181(13) 0.0169(13) 0.0225(14) -0.0043(11) 0.0054(11) -0.0029(10)
C21 0.022(2) 0.013(2) 0.033(2) -0.0068(17) 0.0128(17) -0.0032(16)
C22 0.033(3) 0.017(3) 0.037(3) 0.004(3) 0.015(3) -0.001(3)
C23 0.0229(19) 0.013(2) 0.033(2) -0.0069(16) 0.0124(16) -0.0027(16)
C24 0.034(3) 0.017(3) 0.037(3) 0.004(3) 0.015(3) -0.001(3)
C25 0.023(2) 0.012(2) 0.032(2) -0.0072(17) 0.0126(17) -0.0021(17)
C26 0.033(3) 0.017(3) 0.037(3) 0.004(3) 0.015(3) -0.001(3)
C27 0.042(3) 0.015(2) 0.057(4) -0.006(2) 0.028(3) -0.004(2)
C28 0.033(3) 0.017(3) 0.037(3) 0.004(2) 0.015(3) -0.001(2)
C29 0.082(10) 0.016(6) 0.083(11) -0.016(6) 0.053(9) 0.003(6)
C30 0.077(6) 0.014(3) 0.123(10) 0.007(5) 0.076(7) 0.004(4)
C31 0.042(3) 0.015(2) 0.058(4) -0.006(3) 0.029(3) -0.004(2)
C32 0.087(7) 0.024(3) 0.063(6) 0.003(4) 0.039(5) -0.002(4)
C33 0.077(7) 0.030(4) 0.112(9) -0.035(5) -0.021(6) -0.013(4)
C34 0.108(13) 0.025(6) 0.111(14) 0.003(7) -0.044(11) 0.020(7)
O35 0.0162(9) 0.0155(9) 0.0236(10) -0.0006(8) 0.0065(8) 0.0013(7)
O36 0.0166(10) 0.0219(11) 0.0282(11) -0.0016(9) 0.0039(9) -0.0024(8)
C37 0.0181(13) 0.0132(12) 0.0300(16) 0.0018(11) 0.0080(12) -0.0008(10)
C38 0.0191(13) 0.0155(13) 0.0295(16) 0.0035(11) 0.0064(12) 0.0022(11)
C39 0.0235(14) 0.0168(13) 0.0250(15) 0.0044(11) 0.0089(12) 0.0012(11)
C40 0.0243(15) 0.0187(14) 0.0389(19) 0.0079(13) 0.0057(14) -0.0033(12)
C41 0.052(3) 0.039(2) 0.050(3) 0.0105(19) 0.023(2) -0.0118(19)
C42 0.0294(18) 0.0155(15) 0.062(3) 0.0096(16) -0.0018(17) -0.0011(13)
C43 0.0258(17) 0.0271(18) 0.057(3) 0.0189(17) -0.0010(16) -0.0080(14)
O44 0.0190(10) 0.0145(9) 0.0176(9) -0.0038(7) 0.0048(8) -0.0044(7)
C45 0.0172(12) 0.0128(12) 0.0169(12) 0.0011(10) 0.0014(10) 0.0016(10)
C46 0.0191(13) 0.0165(13) 0.0164(13) -0.0020(10) 0.0026(10) -0.0001(10)
C47 0.0260(15) 0.0167(13) 0.0184(13) -0.0036(11) 0.0043(11) 0.0005(11)
C48 0.0284(15) 0.0165(13) 0.0227(14) -0.0036(11) 0.0052(12) -0.0015(11)
C49 0.0229(14) 0.0170(13) 0.0212(14) -0.0031(11) 0.0038(11) -0.0026(11)
C50 0.0216(14) 0.0142(12) 0.0176(13) -0.0017(10) 0.0031(11) -0.0015(10)
S51 0.0166(3) 0.0148(3) 0.0167(3) -0.0008(2) 0.0034(2) -0.0018(2)
O52 0.0162(9) 0.0140(9) 0.0216(10) -0.0003(8) 0.0041(8) 0.0012(7)
C53 0.0235(14) 0.0148(13) 0.0177(13) 0.0005(10) 0.0044(11) -0.0008(11)
C54 0.0361(18) 0.0181(14) 0.0231(15) 0.0003(12) 0.0026(13) -0.0083(13)
C55 0.0392(19) 0.0163(14) 0.0285(17) 0.0018(12) -0.0016(14) -0.0081(13)
C56 0.0344(17) 0.0153(13) 0.0231(15) 0.0032(11) 0.0021(13) -0.0031(12)
C57 0.064(3) 0.0165(16) 0.043(2) 0.0059(15) -0.010(2) -0.0169(17)
C58 0.101(8) 0.025(4) 0.060(6) 0.007(3) -0.034(5) -0.030(4)
C59 0.17(3) 0.022(7) 0.056(10) 0.005(6) -0.007(14) -0.017(11)
C60 0.063(5) 0.018(3) 0.101(9) -0.003(4) -0.006(6) 0.001(3)
C61 0.098(16) 0.020(7) 0.079(14) 0.011(8) -0.036(12) -0.017(8)
C62 0.106(8) 0.031(4) 0.078(6) 0.007(4) 0.032(6) -0.034(4)
C63 0.109(16) 0.048(9) 0.088(14) 0.020(9) 0.005(12) -0.044(10)
O64 0.0176(10) 0.0241(11) 0.0227(11) -0.0010(9) 0.0038(8) -0.0047(8)
C65 0.0311(17) 0.0221(15) 0.0324(17) -0.0116(13) 0.0077(14) -0.0063(13)
C66 0.041(2) 0.0295(18) 0.0327(19) -0.0133(15) 0.0012(16) -0.0048(15)
C67 0.052(2) 0.0175(16) 0.043(2) -0.0046(15) 0.0039(18) 0.0000(15)
C68 0.044(2) 0.033(2) 0.066(3) -0.025(2) 0.024(2) -0.0205(18)
O69 0.0139(14) 0.051(2) 0.0156(14) 0.0000 0.0029(11) 0.0000
K70 0.0532(8) 0.0292(6) 0.0905(11) 0.0000 0.0565(8) 0.0000
O71 0.056(4) 0.058(4) 0.057(4) -0.010(4) 0.018(4) 0.004(3)
O72 0.118(8) 0.043(4) 0.051(5) -0.004(4) -0.012(5) 0.022(5)
C73 0.065(7) 0.044(6) 0.068(8) 0.024(5) 0.025(6) 0.016(5)
C74 0.136(14) 0.083(10) 0.038(6) 0.008(6) 0.020(7) -0.060(10)
O75 0.263(9) 0.072(4) 0.115(5) 0.006(3) -0.114(6) -0.018(5)
C76 0.262(9) 0.071(4) 0.114(5) 0.007(3) -0.114(6) -0.019(5)
O77 0.131(13) 0.191(19) 0.120(13) 0.0000 0.039(10) 0.0000
C78 0.131(13) 0.191(19) 0.119(13) -0.0001(10) 0.039(10) -0.0001(10)
O79 0.147(9) 0.102(7) 0.137(8) -0.026(7) 0.042(7) -0.008(7)
C80 0.147(9) 0.102(7) 0.137(8) -0.026(7) 0.042(7) -0.008(7)

loop_
_atom_type_symbol
_atom_type_scat_dispersion_real
_atom_type_scat_dispersion_imag
_atom_type_scat_Cromer_Mann_a1
_atom_type_scat_Cromer_Mann_b1
_atom_type_scat_Cromer_Mann_a2
_atom_type_scat_Cromer_Mann_b2
_atom_type_scat_Cromer_Mann_a3
_atom_type_scat_Cromer_Mann_b3
_atom_type_scat_Cromer_Mann_a4
_atom_type_scat_Cromer_Mann_b4
_atom_type_scat_Cromer_Mann_c
_atom_type_scat_source
C 0.0033 0.0016 2.3100 20.8439 1.0200 10.2075 1.5886 0.5687 0.8650 51.6512 0.2156 'International Tables Vol C 4.2.6.8 and 6.1.1.4'
H 0.0000 0.0000 0.4930 10.5109 0.3229 26.1257 0.1402 3.1424 0.0408 57.7998 0.0030 'International Tables Vol C 4.2.6.8 and 6.1.1.4'
O 0.0106 0.0060 3.0485 13.2771 2.2868 5.7011 1.5463 0.3239 0.8670 32.9089 0.2508 'International Tables Vol C 4.2.6.8 and 6.1.1.4'
S 0.1246 0.1234 6.9053 1.4679 5.2034 22.2151 1.4379 0.2536 1.5863 56.1720 0.8669 'International Tables Vol C 4.2.6.8 and 6.1.1.4'
K 0.2009 0.2494 8.2186 12.7949 7.4398 0.7748 1.0519 213.1870 0.8659 41.6841 1.4228 'International Tables Vol C 4.2.6.8 and 6.1.1.4'
Mn 0.3368 0.7283 11.2819 5.3409 7.3573 0.3432 3.0193 17.8674 2.2441 83.7543 1.0896 'International Tables Vol C 4.2.6.8 and 6.1.1.4'

loop_
_geom_angle_atom_site_label_1
_geom_angle_site_symmetry_1
_geom_angle_atom_site_label_2
_geom_angle_atom_site_label_3
_geom_angle_site_symmetry_3
_geom_angle
_geom_angle_publ_flag
O9 4_555 Mn1 O13 4_555 78.12(8) yes
O9 4_555 Mn1 O44 4_555 78.59(7) yes
O13 4_555 Mn1 O44 4_555 127.03(8) yes
O9 4_555 Mn1 O17 4_555 94.47(7) yes
O13 4_555 Mn1 O17 4_555 80.61(8) yes
O44 4_555 Mn1 O17 4_555 148.06(7) yes
O9 4_555 Mn1 Mn8 4_555 45.84(5) yes
O13 4_555 Mn1 Mn8 4_555 123.41(6) yes
O44 4_555 Mn1 Mn8 4_555 46.95(5) yes
O17 4_555 Mn1 Mn8 4_555 106.88(5) yes
O9 4_555 Mn1 O2 . 121.57(8) yes
O13 4_555 Mn1 O2 . 72.20(8) yes
O44 4_555 Mn1 O2 . 80.97(8) yes
O17 4_555 Mn1 O2 . 127.36(8) yes
Mn8 4_555 Mn1 O2 . 125.75(6) yes
O9 4_555 Mn1 O7 . 155.46(8) yes
O13 4_555 Mn1 O7 . 123.62(8) yes
O44 4_555 Mn1 O7 . 93.69(8) yes
O17 4_555 Mn1 O7 . 79.73(7) yes
Mn8 4_555 Mn1 O7 . 112.81(6) yes
O9 4_555 Mn1 Mn8 . 114.55(6) yes
O13 4_555 Mn1 Mn8 . 125.76(6) yes
O44 4_555 Mn1 Mn8 . 107.17(5) yes
O17 4_555 Mn1 Mn8 . 47.37(5) yes
Mn8 4_555 Mn1 Mn8 . 90.548(16) yes
O9 4_555 Mn1 O69 . 77.48(8) yes
O13 4_555 Mn1 O69 . 141.90(12) yes
O44 4_555 Mn1 O69 . 75.43(9) yes
O17 4_555 Mn1 O69 . 72.63(9) yes
Mn8 4_555 Mn1 O69 . 45.455(12) yes
O2 . Mn1 O7 . 79.32(8) yes
O2 . Mn1 Mn8 . 123.72(6) yes
O7 . Mn1 Mn8 . 45.24(5) yes
O2 . Mn1 O69 . 145.91(12) yes
O7 . Mn1 O69 . 78.04(9) yes
Mn8 . Mn1 O69 . 45.153(12) yes
Mn1 . O2 S3 . 126.60(12) yes
C46 4_555 S3 O2 . 109.44(13) yes
C46 4_555 S3 O4 . 107.69(13) yes
O2 . S3 O4 . 115.71(13) yes
C46 4_555 S3 C5 . 105.49(14) yes
O2 . S3 C5 . 110.12(13) yes
O4 . S3 C5 . 107.87(13) yes
S3 . C5 C6 . 123.7(2) yes
S3 . C5 C56 . 113.0(2) yes
C6 . C5 C56 . 123.3(3) yes
C5 . C6 O7 . 123.4(3) yes
C5 . C6 C53 . 112.6(2) yes
O7 . C6 C53 . 124.0(3) yes
Mn1 . O7 C6 . 132.88(18) yes
Mn1 . O7 Mn8 . 88.37(7) yes
C6 . O7 Mn8 . 133.43(19) yes
O35 4_555 Mn8 O7 . 122.25(8) yes
O35 4_555 Mn8 O17 4_555 79.40(8) yes
O7 . Mn8 O17 4_555 80.87(8) yes
O35 4_555 Mn8 Mn1 4_555 125.37(6) yes
O7 . Mn8 Mn1 4_555 112.20(6) yes
O17 4_555 Mn8 Mn1 4_555 106.45(5) yes
O35 4_555 Mn8 Mn1 . 124.66(6) yes
O7 . Mn8 Mn1 . 46.38(5) yes
O17 4_555 Mn8 Mn1 . 47.66(5) yes
Mn1 4_555 Mn8 Mn1 . 89.451(16) yes
O35 4_555 Mn8 O9 . 78.86(8) yes
O7 . Mn8 O9 . 156.32(8) yes
O17 4_555 Mn8 O9 . 94.09(8) yes
Mn1 4_555 Mn8 O9 . 46.90(5) yes
Mn1 . Mn8 O9 . 114.42(6) yes
O35 4_555 Mn8 O44 . 129.14(8) yes
O7 . Mn8 O44 . 92.32(8) yes
O17 4_555 Mn8 O44 . 147.65(7) yes
Mn1 4_555 Mn8 O44 . 47.15(5) yes
Mn1 . Mn8 O44 . 106.19(5) yes
O35 4_555 Mn8 O52 . 72.07(8) yes
O7 . Mn8 O52 . 79.46(8) yes
O17 4_555 Mn8 O52 . 128.38(8) yes
Mn1 4_555 Mn8 O52 . 125.17(6) yes
Mn1 . Mn8 O52 . 125.07(6) yes
O35 4_555 Mn8 O69 . 141.76(12) yes
O7 . Mn8 O69 . 78.53(9) yes
O17 4_555 Mn8 O69 . 72.47(9) yes
Mn1 4_555 Mn8 O69 . 44.912(13) yes
Mn1 . Mn8 O69 . 44.617(13) yes
O9 . Mn8 O44 . 79.56(7) yes
O9 . Mn8 O52 . 120.34(8) yes
O44 . Mn8 O52 . 80.39(7) yes
O9 . Mn8 O69 . 77.89(8) yes
O44 . Mn8 O69 . 75.18(9) yes
O52 . Mn8 O69 . 146.17(12) yes
Mn8 . O9 Mn1 4_555 87.26(7) yes
Mn8 . O9 C10 . 130.99(18) yes
Mn1 4_555 O9 C10 . 130.15(18) yes
C20 4_555 C10 O9 . 123.8(3) yes
C20 4_555 C10 C11 . 112.9(2) yes
O9 . C10 C11 . 123.3(3) yes
C10 . C11 C25 4_555 123.0(4) yes
C10 . C11 S12 . 124.2(2) yes
C25 4_555 C11 S12 . 112.8(3) yes
C10 . C11 C26 4_555 123.5(5) yes
C10 . C11 S12 . 124.2(2) yes
C26 4_555 C11 S12 . 112.3(5) yes
C11 . S12 O13 . 110.09(13) yes
C11 . S12 O14 . 107.96(14) yes
O13 . S12 O14 . 115.83(13) yes
C11 . S12 C15 . 104.10(13) yes
O13 . S12 C15 . 110.07(13) yes
O14 . S12 C15 . 108.12(14) yes
Mn1 4_555 O13 S12 . 126.18(13) yes
S12 . C15 C16 . 119.8(2) yes
S12 . C15 C39 . 116.0(2) yes
C16 . C15 C39 . 123.9(3) yes
C15 . C16 O17 . 123.8(3) yes
C15 . C16 C18 . 112.8(3) yes
O17 . C16 C18 . 123.4(3) yes
Mn8 4_555 O17 Mn1 4_555 84.97(7) yes
Mn8 4_555 O17 C16 . 136.55(18) yes
Mn1 4_555 O17 C16 . 135.12(19) yes
C16 . C18 S19 . 120.5(2) yes
C16 . C18 C37 . 123.7(3) yes
S19 . C18 C37 . 115.6(2) yes
C18 . S19 C20 . 104.54(14) yes
C18 . S19 O35 . 108.96(13) yes
C20 . S19 O35 . 110.08(14) yes
C18 . S19 O36 . 108.79(14) yes
C20 . S19 O36 . 108.19(14) yes
O35 . S19 O36 . 115.68(13) yes
S19 . C20 C10 4_555 124.8(2) yes
S19 . C20 C21 . 112.5(3) yes
C10 4_555 C20 C21 . 122.6(4) yes
S19 . C20 C10 4_555 124.8(2) yes
S19 . C20 C22 . 112.0(5) yes
C10 4_555 C20 C22 . 122.7(5) yes
C20 . C21 C23 . 123.6(5) yes
C20 . C21 H211 . 118.8 no
C23 . C21 H211 . 117.6 no
C20 . C22 C24 . 121.5(8) yes
C20 . C22 H221 . 118.1 no
C24 . C22 H221 . 120.4 no
C21 . C23 C25 . 115.9(6) yes
C21 . C23 C27 . 121.7(6) yes
C25 . C23 C27 . 122.4(6) yes
C22 . C24 C26 . 115.6(9) yes
C22 . C24 C28 . 122.1(9) yes
C26 . C24 C28 . 122.3(9) yes
C11 4_555 C25 C23 . 121.8(6) yes
C11 4_555 C25 H251 . 116.9 no
C23 . C25 H251 . 120.4 no
C24 . C26 C11 4_555 122.2(10) yes
C24 . C26 H261 . 116.1 no
C11 4_555 C26 H261 . 119.9 no
C23 . C27 C30 . 112.2(5) yes
C23 . C27 C32 . 109.7(5) yes
C30 . C27 C32 . 105.4(5) yes
C23 . C27 C33 . 109.1(5) yes
C30 . C27 C33 . 112.1(6) yes
C32 . C27 C33 . 108.3(5) yes
C24 . C28 C29 . 109.6(8) yes
C24 . C28 C31 . 111.9(7) yes
C29 . C28 C31 . 108.0(7) yes
C24 . C28 C34 . 107.8(7) yes
C29 . C28 C34 . 109.1(6) yes
C31 . C28 C34 . 110.5(7) yes
C28 . C29 H291 . 108.9 no
C28 . C29 H293 . 109.7 no
H291 . C29 H293 . 109.3 no
C28 . C29 H292 . 109.1 no
H291 . C29 H292 . 109.7 no
H293 . C29 H292 . 110.0 no
C27 . C30 H302 . 110.2 no
C27 . C30 H301 . 110.8 no
H302 . C30 H301 . 109.5 no
C27 . C30 H303 . 109.6 no
H302 . C30 H303 . 108.3 no
H301 . C30 H303 . 108.4 no
C28 . C31 H313 . 109.7 no
C28 . C31 H312 . 108.6 no
H313 . C31 H312 . 109.7 no
C28 . C31 H311 . 110.6 no
H313 . C31 H311 . 108.5 no
H312 . C31 H311 . 109.7 no
C27 . C32 H322 . 108.4 no
C27 . C32 H323 . 110.9 no
H322 . C32 H323 . 108.8 no
C27 . C32 H321 . 110.6 no
H322 . C32 H321 . 108.7 no
H323 . C32 H321 . 109.3 no
C27 . C33 H332 . 108.0 no
C27 . C33 H331 . 107.5 no
H332 . C33 H331 . 109.9 no
C27 . C33 H333 . 111.3 no
H332 . C33 H333 . 110.1 no
H331 . C33 H333 . 110.2 no
C28 . C34 H343 . 110.2 no
C28 . C34 H341 . 109.3 no
H343 . C34 H341 . 110.3 no
C28 . C34 H342 . 107.2 no
H343 . C34 H342 . 110.0 no
H341 . C34 H342 . 109.9 no
Mn8 4_555 O35 S19 . 124.91(12) yes
C18 . C37 C38 . 121.7(3) yes
C18 . C37 H371 . 118.8 no
C38 . C37 H371 . 119.6 no
C37 . C38 C39 . 116.4(3) yes
C37 . C38 C40 . 123.7(3) yes
C39 . C38 C40 . 119.9(3) yes
C38 . C39 C15 . 121.6(3) yes
C38 . C39 H391 . 119.5 no
C15 . C39 H391 . 118.9 no
C38 . C40 C41 . 109.5(3) yes
C38 . C40 C42 . 109.0(3) yes
C41 . C40 C42 . 110.1(3) yes
C38 . C40 C43 . 111.8(3) yes
C41 . C40 C43 . 108.5(3) yes
C42 . C40 C43 . 107.9(3) yes
C40 . C41 H413 . 108.5 no
C40 . C41 H411 . 109.9 no
H413 . C41 H411 . 109.0 no
C40 . C41 H412 . 110.4 no
H413 . C41 H412 . 108.6 no
H411 . C41 H412 . 110.4 no
C40 . C42 H422 . 109.7 no
C40 . C42 H423 . 109.6 no
H422 . C42 H423 . 109.0 no
C40 . C42 H421 . 108.6 no
H422 . C42 H421 . 110.4 no
H423 . C42 H421 . 109.5 no
C40 . C43 H431 . 109.1 no
C40 . C43 H432 . 110.4 no
H431 . C43 H432 . 108.6 no
C40 . C43 H433 . 111.5 no
H431 . C43 H433 . 108.6 no
H432 . C43 H433 . 108.6 no
Mn8 . O44 Mn1 4_555 85.90(7) yes
Mn8 . O44 C45 . 136.81(18) yes
Mn1 4_555 O44 C45 . 135.11(19) yes
O44 . C45 C46 . 123.9(3) yes
O44 . C45 C50 . 122.9(3) yes
C46 . C45 C50 . 113.2(2) yes
C45 . C46 S3 4_555 120.8(2) yes
C45 . C46 C47 . 123.3(3) yes
S3 4_555 C46 C47 . 115.8(2) yes
C46 . C47 C48 . 122.3(3) yes
C46 . C47 H471 . 117.7 no
C48 . C47 H471 . 120.0 no
C47 . C48 C49 . 116.3(3) yes
C47 . C48 C65 . 120.5(3) yes
C49 . C48 C65 . 123.1(3) yes
C48 . C49 C50 . 122.0(3) yes
C48 . C49 H491 . 119.8 no
C50 . C49 H491 . 118.2 no
C45 . C50 C49 . 122.9(3) yes
C45 . C50 S51 . 121.4(2) yes
C49 . C50 S51 . 115.5(2) yes
C50 . S51 O52 . 109.44(13) yes
C50 . S51 C53 . 105.36(14) yes
O52 . S51 C53 . 109.09(13) yes
C50 . S51 O64 . 108.19(14) yes
O52 . S51 O64 . 115.79(13) yes
C53 . S51 O64 . 108.46(14) yes
Mn8 . O52 S51 . 125.98(12) yes
C6 . C53 S51 . 124.2(2) yes
C6 . C53 C54 . 123.1(3) yes
S51 . C53 C54 . 112.7(2) yes
C53 . C54 C55 . 122.5(3) yes
C53 . C54 H541 . 119.9 no
C55 . C54 H541 . 117.6 no
C54 . C55 C56 . 116.1(3) yes
C54 . C55 C57 . 122.0(3) yes
C56 . C55 C57 . 121.9(3) yes
C5 . C56 C55 . 122.4(3) yes
C5 . C56 H561 . 120.1 no
C55 . C56 H561 . 117.6 no
C55 . C57 C58 . 114.6(4) yes
C55 . C57 C60 . 109.7(4) yes
C58 . C57 C60 . 108.7(5) yes
C55 . C57 C62 . 107.1(4) yes
C58 . C57 C62 . 110.6(4) yes
C60 . C57 C62 . 105.7(4) yes
C55 . C57 C59 . 106.2(4) yes
C55 . C57 C61 . 115.0(4) yes
C59 . C57 C61 . 107.7(5) yes
C55 . C57 C63 . 107.7(4) yes
C59 . C57 C63 . 106.4(5) yes
C61 . C57 C63 . 113.3(5) yes
C57 . C58 H583 . 110.3 no
C57 . C58 H582 . 111.2 no
H583 . C58 H582 . 108.3 no
C57 . C58 H581 . 111.0 no
H583 . C58 H581 . 107.7 no
H582 . C58 H581 . 108.2 no
C57 . C59 H591 . 109.1 no
C57 . C59 H592 . 109.9 no
H591 . C59 H592 . 109.6 no
C57 . C59 H593 . 108.7 no
H591 . C59 H593 . 109.6 no
H592 . C59 H593 . 109.9 no
C57 . C60 H601 . 109.6 no
C57 . C60 H602 . 108.6 no
H601 . C60 H602 . 109.7 no
C57 . C60 H603 . 109.5 no
H601 . C60 H603 . 109.3 no
H602 . C60 H603 . 110.2 no
C57 . C61 H611 . 108.9 no
C57 . C61 H613 . 110.4 no
H611 . C61 H613 . 109.7 no
C57 . C61 H612 . 109.0 no
H611 . C61 H612 . 109.3 no
H613 . C61 H612 . 109.4 no
C57 . C62 H621 . 111.0 no
C57 . C62 H622 . 109.6 no
H621 . C62 H622 . 108.7 no
C57 . C62 H623 . 109.1 no
H621 . C62 H623 . 109.8 no
H622 . C62 H623 . 108.6 no
C57 . C63 H631 . 110.1 no
C57 . C63 H632 . 110.1 no
H631 . C63 H632 . 108.5 no
C57 . C63 H633 . 110.5 no
H631 . C63 H633 . 108.4 no
H632 . C63 H633 . 109.1 no
C48 . C65 C66 . 109.9(3) yes
C48 . C65 C67 . 108.4(3) yes
C66 . C65 C67 . 109.0(3) yes
C48 . C65 C68 . 112.4(3) yes
C66 . C65 C68 . 108.6(3) yes
C67 . C65 C68 . 108.6(3) yes
C65 . C66 H661 . 110.3 no
C65 . C66 H662 . 109.8 no
H661 . C66 H662 . 109.4 no
C65 . C66 H663 . 110.3 no
H661 . C66 H663 . 109.8 no
H662 . C66 H663 . 107.2 no
C65 . C67 H672 . 110.6 no
C65 . C67 H673 . 110.3 no
H672 . C67 H673 . 109.8 no
C65 . C67 H671 . 108.4 no
H672 . C67 H671 . 108.1 no
H673 . C67 H671 . 109.5 no
C65 . C68 H682 . 110.3 no
C65 . C68 H683 . 111.1 no
H682 . C68 H683 . 107.4 no
C65 . C68 H681 . 110.8 no
H682 . C68 H681 . 109.2 no
H683 . C68 H681 . 107.9 no
Mn8 . O69 Mn8 4_555 176.3(2) yes
Mn8 . O69 Mn1 4_555 89.633(18) yes
Mn8 4_555 O69 Mn1 4_555 90.230(19) yes
Mn8 . O69 Mn1 . 90.230(19) yes
Mn8 4_555 O69 Mn1 . 89.633(18) yes
Mn1 4_555 O69 Mn1 . 175.8(2) yes
Mn8 . O69 H691 . 88.2 no
Mn8 4_555 O69 H691 . 88.2 no
Mn1 4_555 O69 H691 . 87.9 no
Mn1 . O69 H691 . 87.9 no
O71 4_455 K70 O71 . 178.9(3) yes
K70 . O71 C73 . 124.9(4) yes
K70 . O71 H711 . 116.9 no
C73 . O71 H711 . 118.3 no
C74 . O72 H721 . 118.9 no
C74 . O72 K70 . 120.5(5) yes
H721 . O72 K70 . 120.5 no
O71 . C73 H731 . 109.4 no
O71 . C73 H733 . 112.1 no
H731 . C73 H733 . 107.7 no
O71 . C73 H732 . 111.9 no
H731 . C73 H732 . 107.0 no
H733 . C73 H732 . 108.5 no
O72 . C74 H743 . 108.8 no
O72 . C74 H741 . 107.8 no
H743 . C74 H741 . 110.2 no
O72 . C74 H742 . 110.9 no
H743 . C74 H742 . 109.0 no
H741 . C74 H742 . 110.1 no
C76 . O75 H751 . 99.6 no
O75 . C76 H761 . 110.9 no
O75 . C76 H762 . 107.1 no
H761 . C76 H762 . 109.5 no
O75 . C76 H763 . 110.4 no
H761 . C76 H763 . 109.5 no
H762 . C76 H763 . 109.5 no
C78 4_555 O77 H771 4_555 109.4 no
C78 4_555 O77 C78 . 100.6(9) yes
H771 4_555 O77 C78 . 84.7 no
C78 4_555 O77 H771 . 84.7 no
H771 4_555 O77 H771 . 158.4 no
C78 . O77 H771 . 109.4 no
O77 . C78 H781 . 111.1 no
O77 . C78 H782 . 108.5 no
H781 . C78 H782 . 109.5 no
O77 . C78 H783 . 108.8 no
H781 . C78 H783 . 109.5 no
H782 . C78 H783 . 109.5 no
C80 . O79 H791 . 108.7 no
O79 . C80 H801 . 109.7 no
O79 . C80 H802 . 109.6 no
H801 . C80 H802 . 109.5 no
O79 . C80 H803 . 109.1 no
H801 . C80 H803 . 109.5 no
H802 . C80 H803 . 109.5 no

loop_
_geom_bond_atom_site_label_1
_geom_bond_atom_site_label_2
_geom_bond_site_symmetry_2
_geom_bond_distance
_geom_bond_publ_flag
Mn1 O9 4_555 2.255(2) yes
Mn1 O13 4_555 2.156(2) yes
Mn1 O44 4_555 2.267(2) yes
Mn1 O17 4_555 2.301(2) yes
Mn1 Mn8 4_555 3.0845(6) yes
Mn1 O2 . 2.145(2) yes
Mn1 O7 . 2.246(2) yes
Mn1 Mn8 . 3.1006(6) yes
Mn1 O69 . 2.1778(5) yes
O2 S3 . 1.449(2) yes
S3 C46 4_555 1.760(3) yes
S3 O4 . 1.432(2) yes
S3 C5 . 1.767(3) yes
C5 C6 . 1.432(4) yes
C5 C56 . 1.395(4) yes
C6 O7 . 1.303(3) yes
C6 C53 . 1.429(4) yes
O7 Mn8 . 2.203(2) yes
Mn8 O35 4_555 2.213(2) yes
Mn8 O17 4_555 2.290(2) yes
Mn8 O9 . 2.215(2) yes
Mn8 O44 . 2.260(2) yes
Mn8 O52 . 2.186(2) yes
Mn8 O69 . 2.1984(5) yes
O9 C10 . 1.312(3) yes
C10 C20 4_555 1.418(4) yes
C10 C11 . 1.423(4) yes
C11 C25 4_555 1.420(7) yes
C11 S12 . 1.764(3) yes
C11 C26 4_555 1.354(11) yes
C11 S12 . 1.764(3) yes
S12 O13 . 1.448(2) yes
S12 O14 . 1.439(2) yes
S12 C15 . 1.759(3) yes
C15 C16 . 1.421(4) yes
C15 C39 . 1.389(4) yes
C16 O17 . 1.299(3) yes
C16 C18 . 1.415(4) yes
C18 S19 . 1.752(3) yes
C18 C37 . 1.400(4) yes
S19 C20 . 1.762(3) yes
S19 O35 . 1.458(2) yes
S19 O36 . 1.436(2) yes
C20 C21 . 1.389(7) yes
C20 C22 . 1.419(11) yes
C21 C23 . 1.384(9) yes
C21 H211 . 0.941 no
C22 C24 . 1.366(14) yes
C22 H221 . 0.934 no
C23 C25 . 1.369(10) yes
C23 C27 . 1.521(8) yes
C24 C26 . 1.422(16) yes
C24 C28 . 1.564(14) yes
C25 H251 . 0.923 no
C26 H261 . 0.925 no
C27 C30 . 1.520(8) yes
C27 C32 . 1.548(10) yes
C27 C33 . 1.534(9) yes
C28 C29 . 1.534(13) yes
C28 C31 . 1.476(10) yes
C28 C34 . 1.537(11) yes
C29 H291 . 0.960 no
C29 H293 . 0.961 no
C29 H292 . 0.968 no
C30 H302 . 0.959 no
C30 H301 . 0.957 no
C30 H303 . 0.958 no
C31 H313 . 0.962 no
C31 H312 . 0.964 no
C31 H311 . 0.959 no
C32 H322 . 0.964 no
C32 H323 . 0.958 no
C32 H321 . 0.961 no
C33 H332 . 0.968 no
C33 H331 . 0.963 no
C33 H333 . 0.963 no
C34 H343 . 0.963 no
C34 H341 . 0.960 no
C34 H342 . 0.959 no
C37 C38 . 1.390(4) yes
C37 H371 . 0.937 no
C38 C39 . 1.398(4) yes
C38 C40 . 1.528(4) yes
C39 H391 . 0.899 no
C40 C41 . 1.529(6) yes
C40 C42 . 1.540(5) yes
C40 C43 . 1.525(5) yes
C41 H413 . 0.948 no
C41 H411 . 0.945 no
C41 H412 . 0.964 no
C42 H422 . 0.973 no
C42 H423 . 0.962 no
C42 H421 . 0.969 no
C43 H431 . 0.978 no
C43 H432 . 0.980 no
C43 H433 . 0.983 no
O44 C45 . 1.307(3) yes
C45 C46 . 1.421(4) yes
C45 C50 . 1.425(4) yes
C46 C47 . 1.392(4) yes
C47 C48 . 1.389(4) yes
C47 H471 . 0.929 no
C48 C49 . 1.389(4) yes
C48 C65 . 1.533(4) yes
C49 C50 . 1.402(4) yes
C49 H491 . 0.925 no
C50 S51 . 1.749(3) yes
S51 O52 . 1.460(2) yes
S51 C53 . 1.759(3) yes
S51 O64 . 1.435(2) yes
C53 C54 . 1.395(4) yes
C54 C55 . 1.391(4) yes
C54 H541 . 0.942 no
C55 C56 . 1.385(4) yes
C55 C57 . 1.529(5) yes
C56 H561 . 0.924 no
C57 C58 . 1.482(7) yes
C57 C60 . 1.551(7) yes
C57 C62 . 1.563(8) yes
C57 C59 . 1.606(11) yes
C57 C61 . 1.405(8) yes
C57 C63 . 1.554(8) yes
C58 H583 . 0.960 no
C58 H582 . 0.964 no
C58 H581 . 0.963 no
C59 H591 . 0.960 no
C59 H592 . 0.966 no
C59 H593 . 0.964 no
C60 H601 . 0.965 no
C60 H602 . 0.961 no
C60 H603 . 0.972 no
C61 H611 . 0.962 no
C61 H613 . 0.960 no
C61 H612 . 0.964 no
C62 H621 . 0.967 no
C62 H622 . 0.964 no
C62 H623 . 0.965 no
C63 H631 . 0.960 no
C63 H632 . 0.964 no
C63 H633 . 0.964 no
C65 C66 . 1.532(5) yes
C65 C67 . 1.539(5) yes
C65 C68 . 1.525(5) yes
C66 H661 . 0.978 no
C66 H662 . 0.955 no
C66 H663 . 0.981 no
C67 H672 . 0.960 no
C67 H673 . 0.970 no
C67 H671 . 0.975 no
C68 H682 . 0.972 no
C68 H683 . 0.961 no
C68 H681 . 0.962 no
O69 H691 . 0.808 no
K70 O71 4_455 2.401(6) yes
K70 O71 . 2.401(6) yes
K70 O72 . 2.778(7) yes
O71 C73 . 1.466(10) yes
O71 H711 . 0.820 no
O72 C74 . 1.511(8) yes
O72 H721 . 0.820 no
C73 H731 . 0.961 no
C73 H733 . 0.962 no
C73 H732 . 0.954 no
C74 H743 . 0.963 no
C74 H741 . 0.960 no
C74 H742 . 0.961 no
O75 C76 . 1.440(9) yes
O75 H751 . 0.820 no
C76 H761 . 0.950 no
C76 H762 . 0.950 no
C76 H763 . 0.950 no
O77 C78 4_555 1.525(9) yes
O77 H771 4_555 0.824 no
O77 C78 . 1.525(9) yes
O77 H771 . 0.824 no
C78 H781 . 0.950 no
C78 H782 . 0.950 no
C78 H783 . 0.950 no
O79 C80 . 1.518(10) yes
O79 H791 . 0.820 no
C80 H801 . 0.950 no
C80 H802 . 0.950 no
C80 H803 . 0.950 no

loop_
_geom_hbond_atom_site_label_D
_geom_hbond_atom_site_label_H
_geom_hbond_atom_site_label_A
_geom_hbond_site_symmetry_A
_geom_hbond_angle_DHA
_geom_hbond_distance_DH
_geom_hbond_distance_HA
_geom_hbond_distance_DA
_geom_hbond_publ_flag
C39 H391 O14 2_565 156.02(9) 0.899 2.449 3.290(7) yes
C42 H423 O14 2_565 166.10(10) 0.962 2.551 3.493(7) yes
C56 H561 O4 2_556 167.97(9) 0.924 2.563 3.472(7) yes
C59 H593 C78 1_545 134.4(2) 0.964 2.385 3.136(7) yes
C47 H471 O4 3_554 162.21(8) 0.929 2.465 3.362(7) yes
C73 H743 C16 4_555 138.6(6) 1.198 2.546 3.535(7) yes
C74 H743 C16 4_555 171.71(19) 0.963 2.546 3.502(7) yes
O72 H733 O79 4_555 123.8(6) 1.050 1.806 2.545(7) yes
C73 H733 O79 4_555 120.4(3) 0.962 1.806 2.439(7) yes
O71 H711 O7 . 157.92(18) 0.820 2.256 3.032(7) yes
O72 H721 O79 4_555 130.2(3) 0.820 1.937 2.545(7) yes
O79 H791 O72 4_555 179.3(4) 0.820 1.725 2.545(7) yes
O79 H791 C73 4_555 144.6(4) 0.820 1.724 2.439(7) yes
O79 H791 C74 4_555 141.1(3) 0.820 2.389 3.070(7) yes
O75 H751 O9 1_655 177.7(2) 0.820 2.188 3.008(7) yes
C78 H782 C59 1_565 165.9(3) 0.950 2.206 3.136(7) yes
C78 H783 C60 4_565 167.0(2) 0.950 2.452 3.385(7) yes
C80 H802 O36 4_655 159.17(18) 0.950 2.395 3.300(7) yes
